data_7132008
loop_
_publ_author_name
'Peng, Xinyang'
'Han, Jinxiu'
'Li, Xialiang'
'Liu, Guijun'
'Xu, Yuhan'
'Peng, Yuxin'
'Nie, Shuai'
'Li, Wenzi'
'Li, Xinrui'
'Chen, Zhuo'
'Peng, Haonan'
'Cao, Rui'
'Fang, Yu'

_publ_section_title
;
 Electrocatalytic hydrogen evolution media with a copper porphyrin bearing
 meso-(o-carborane) substituents
;
_journal_name_full 'Chemical Communications'
_journal_paper_doi 10.1039/D3CC03104G
_journal_year 2023
_chemical_formula_sum 'C44 H18 Cu F10 N4'
_chemical_formula_weight 856.16
_space_group_crystal_system monoclinic
_space_group_IT_number 14
_space_group_name_Hall '-P 2ybc'
_space_group_name_H-M_alt 'P 1 21/c 1'
_atom_sites_solution_hydrogens geom
_audit_creation_method SHELXL-2014/7
_audit_update_record
;
2023-06-21 deposited with the CCDC.	2023-08-07 downloaded from the CCDC.
;
_cell_angle_alpha 90
_cell_angle_beta 111.988(12)
_cell_angle_gamma 90
_cell_formula_units_Z 2
_cell_length_a 15.085(4)
_cell_length_b 9.9686(17)
_cell_length_c 12.308(3)
_cell_measurement_reflns_used 8.1221
_cell_measurement_temperature 153(2)
_cell_measurement_theta_max 26.334
_cell_measurement_theta_min 2.5075
_cell_volume 1716.2(7)
_computing_structure_refinement 'SHELXL-2014/7 (Sheldrick, 2014)'
_diffrn_ambient_temperature 153(2)
_diffrn_measured_fraction_theta_full 0.997
_diffrn_measured_fraction_theta_max 0.996
_diffrn_measurement_device_type bruker
_diffrn_measurement_method multi-scan
_diffrn_radiation_type MoK\a
_diffrn_radiation_wavelength 0.71073
_diffrn_reflns_av_R_equivalents 0.0341
_diffrn_reflns_av_unetI/netI 0.0140
_diffrn_reflns_Laue_measured_fraction_full 0.997
_diffrn_reflns_Laue_measured_fraction_max 0.996
_diffrn_reflns_limit_h_max 18
_diffrn_reflns_limit_h_min -18
_diffrn_reflns_limit_k_max 12
_diffrn_reflns_limit_k_min -12
_diffrn_reflns_limit_l_max 15
_diffrn_reflns_limit_l_min -15
_diffrn_reflns_number 41782
_diffrn_reflns_point_group_measured_fraction_full 0.997
_diffrn_reflns_point_group_measured_fraction_max 0.996
_diffrn_reflns_theta_full 25.242
_diffrn_reflns_theta_max 26.372
_diffrn_reflns_theta_min 2.509
_exptl_absorpt_coefficient_mu 0.733
_exptl_absorpt_process_details sadabs
_exptl_crystal_colour purple
_exptl_crystal_density_diffrn 1.657
_exptl_crystal_description block
_exptl_crystal_F_000 858
_exptl_crystal_size_max 0.5
_exptl_crystal_size_mid 0.1
_exptl_crystal_size_min 0.1
_exptl_transmission_factor_max 0.7454
_exptl_transmission_factor_min 0.7076
_refine_diff_density_max 0.314
_refine_diff_density_min -0.439
_refine_diff_density_rms 0.049
_refine_ls_extinction_method none
_refine_ls_goodness_of_fit_ref 1.107
_refine_ls_hydrogen_treatment constr
_refine_ls_matrix_type full
_refine_ls_number_parameters 268
_refine_ls_number_reflns 3501
_refine_ls_number_restraints 0
_refine_ls_restrained_S_all 1.107
_refine_ls_R_factor_all 0.0306
_refine_ls_R_factor_gt 0.0290
_refine_ls_shift/su_max 0.000
_refine_ls_shift/su_mean 0.000
_refine_ls_structure_factor_coef Fsqd
_refine_ls_weighting_details 'w=1/[\s^2^(Fo^2^)+(0.0277P)^2^+1.4305P] where P=(Fo^2^+2Fc^2^)/3'
_refine_ls_weighting_scheme calc
_refine_ls_wR_factor_gt 0.0729
_refine_ls_wR_factor_ref 0.0738
_reflns_Friedel_coverage 0.000
_reflns_number_gt 3326
_reflns_number_total 3501
_reflns_threshold_expression 'I > 2\s(I)'
_cod_data_source_file d3cc03104g2.cif
_cod_data_source_block PXY20230311_0m_a
_cod_original_sg_symbol_H-M 'P 21/c'
_cod_database_code 7132008
_shelx_shelxl_version_number 2014/7
_shelx_space_group_comment
;
The symmetry employed for this shelxl refinement is uniquely defined
by the following loop, which should always be used as a source of
symmetry information in preference to the above space-group names.
They are only intended as comments.
;

loop_
_space_group_symop_operation_xyz
'x, y, z'
'-x, y+1/2, -z+1/2'
'-x, -y, -z'
'x, -y-1/2, z-1/2'

loop_
_atom_site_label
_atom_site_type_symbol
_atom_site_fract_x
_atom_site_fract_y
_atom_site_fract_z
_atom_site_U_iso_or_equiv
_atom_site_adp_type
_atom_site_occupancy
_atom_site_site_symmetry_order
_atom_site_calc_flag
_atom_site_refinement_flags_posn
_atom_site_refinement_flags_adp
_atom_site_refinement_flags_occupancy
_atom_site_disorder_assembly
_atom_site_disorder_group
Cu1 Cu 0.0000 0.5000 0.0000 0.01581(9) Uani 1 2 d S . P . .
F1 F 0.31980(8) 0.51130(12) 0.41214(10) 0.0343(3) Uani 1 1 d . . . . .
F2 F 0.47017(10) 0.95891(14) 0.29844(13) 0.0508(4) Uani 1 1 d . . . . .
F3 F 0.30691(8) 0.85506(11) 0.14331(10) 0.0363(3) Uani 1 1 d . . . . .
F4 F 0.55724(9) 0.84097(17) 0.51161(12) 0.0562(4) Uani 1 1 d . . . . .
F5 F 0.48174(9) 0.61744(16) 0.56709(10) 0.0478(3) Uani 1 1 d . . . . .
N1 N 0.13196(9) 0.51656(13) -0.00085(12) 0.0168(3) Uani 1 1 d . . . . .
N2 N 0.04443(9) 0.58723(14) 0.15749(12) 0.0184(3) Uani 1 1 d . . . . .
C1 C 0.21139(11) 0.57104(16) 0.08475(14) 0.0179(3) Uani 1 1 d . . . . .
C2 C 0.21335(11) 0.62632(16) 0.18949(14) 0.0192(3) Uani 1 1 d . . . . .
C3 C 0.13472(11) 0.63485(17) 0.22218(15) 0.0200(3) Uani 1 1 d . . . . .
C4 C 0.13622(12) 0.69740(18) 0.32833(15) 0.0248(4) Uani 1 1 d . . . . .
H1 H 0.1899 0.7376 0.3873 0.030 Uiso 1 1 calc R U . . .
C5 C 0.04715(12) 0.68805(18) 0.32792(15) 0.0249(4) Uani 1 1 d . . . . .
H9 H 0.0259 0.7213 0.3864 0.030 Uiso 1 1 calc R U . . .
C6 C -0.01003(11) 0.61841(17) 0.22268(14) 0.0198(3) Uani 1 1 d . . . . .
C7 C -0.10679(11) 0.58921(16) 0.19159(14) 0.0187(3) Uani 1 1 d . . . . .
C8 C -0.15412(11) 0.62849(17) 0.27392(14) 0.0202(3) Uani 1 1 d . . . . .
C9 C -0.22477(12) 0.72668(18) 0.24205(15) 0.0250(4) Uani 1 1 d . . . . .
H6 H -0.2395 0.7732 0.1701 0.030 Uiso 1 1 calc R U . . .
C10 C -0.27396(14) 0.75747(19) 0.31384(17) 0.0297(4) Uani 1 1 d . . . . .
H2 H -0.3235 0.8226 0.2900 0.036 Uiso 1 1 calc R U . . .
C11 C -0.25073(14) 0.6933(2) 0.42000(17) 0.0317(4) Uani 1 1 d . . . . .
H5 H -0.2847 0.7139 0.4692 0.038 Uiso 1 1 calc R U . . .
C12 C -0.17834(15) 0.5992(2) 0.45527(17) 0.0340(4) Uani 1 1 d . . . . .
H4 H -0.1612 0.5573 0.5297 0.041 Uiso 1 1 calc R U . . .
C13 C -0.13058(13) 0.56574(19) 0.38187(16) 0.0275(4) Uani 1 1 d . . . . .
H3 H -0.0816 0.4997 0.4057 0.033 Uiso 1 1 calc R U . . .
C14 C 0.16248(11) 0.47396(16) -0.08755(14) 0.0177(3) Uani 1 1 d . . . . .
C15 C 0.29295(11) 0.56241(17) 0.05150(15) 0.0198(3) Uani 1 1 d . . . . .
H7 H 0.3560 0.5920 0.0961 0.024 Uiso 1 1 calc R U . . .
C16 C 0.26267(11) 0.50431(16) -0.05504(15) 0.0193(3) Uani 1 1 d . . . . .
H8 H 0.3003 0.4866 -0.1004 0.023 Uiso 1 1 calc R U . . .
C17 C 0.30649(11) 0.68113(18) 0.27319(15) 0.0216(3) Uani 1 1 d . . . . .
C18 C 0.35437(12) 0.62285(19) 0.38177(16) 0.0258(4) Uani 1 1 d . . . . .
C19 C 0.43812(13) 0.6755(2) 0.46208(16) 0.0325(4) Uani 1 1 d . . . . .
C20 C 0.47659(13) 0.7888(2) 0.43367(18) 0.0361(5) Uani 1 1 d . . . . .
C21 C 0.43260(14) 0.8481(2) 0.32589(19) 0.0334(4) Uani 1 1 d . . . . .
C22 C 0.34837(12) 0.79434(18) 0.24699(16) 0.0261(4) Uani 1 1 d . . . . .

loop_
_atom_site_aniso_label
_atom_site_aniso_U_11
_atom_site_aniso_U_22
_atom_site_aniso_U_33
_atom_site_aniso_U_23
_atom_site_aniso_U_13
_atom_site_aniso_U_12
Cu1 0.01133(14) 0.01736(14) 0.01801(15) -0.00266(10) 0.00466(10) -0.00121(10)
F1 0.0298(6) 0.0401(6) 0.0292(6) 0.0044(5) 0.0068(5) -0.0067(5)
F2 0.0449(8) 0.0453(7) 0.0645(9) -0.0140(7) 0.0233(7) -0.0289(6)
F3 0.0337(6) 0.0294(6) 0.0426(7) 0.0055(5) 0.0106(5) -0.0046(5)
F4 0.0271(6) 0.0858(11) 0.0480(8) -0.0292(7) 0.0051(6) -0.0291(7)
F5 0.0291(6) 0.0801(10) 0.0247(6) -0.0027(6) -0.0008(5) -0.0033(6)
N1 0.0126(6) 0.0182(6) 0.0184(6) -0.0014(5) 0.0045(5) -0.0002(5)
N2 0.0134(6) 0.0207(7) 0.0207(7) -0.0039(5) 0.0059(5) -0.0021(5)
C1 0.0125(7) 0.0177(7) 0.0211(8) 0.0005(6) 0.0035(6) -0.0004(6)
C2 0.0137(7) 0.0198(8) 0.0217(8) -0.0031(6) 0.0039(6) -0.0023(6)
C3 0.0152(7) 0.0203(8) 0.0225(8) -0.0044(6) 0.0047(6) -0.0029(6)
C4 0.0195(8) 0.0281(9) 0.0252(9) -0.0106(7) 0.0064(7) -0.0063(7)
C5 0.0216(8) 0.0282(9) 0.0256(9) -0.0088(7) 0.0098(7) -0.0035(7)
C6 0.0173(8) 0.0214(8) 0.0210(8) -0.0028(6) 0.0075(6) -0.0005(6)
C7 0.0171(8) 0.0186(7) 0.0208(8) 0.0013(6) 0.0076(6) 0.0010(6)
C8 0.0168(8) 0.0229(8) 0.0207(8) -0.0031(6) 0.0068(6) -0.0032(6)
C9 0.0264(9) 0.0267(9) 0.0226(8) 0.0001(7) 0.0099(7) 0.0032(7)
C10 0.0296(9) 0.0298(9) 0.0323(10) -0.0072(8) 0.0146(8) 0.0032(8)
C11 0.0351(10) 0.0379(10) 0.0300(10) -0.0097(8) 0.0212(8) -0.0058(8)
C12 0.0399(11) 0.0419(11) 0.0237(9) 0.0025(8) 0.0161(8) -0.0036(9)
C13 0.0242(9) 0.0317(10) 0.0254(9) 0.0029(7) 0.0080(7) 0.0025(7)
C14 0.0152(7) 0.0167(7) 0.0213(8) 0.0022(6) 0.0070(6) 0.0018(6)
C15 0.0119(7) 0.0214(8) 0.0240(8) 0.0013(6) 0.0044(6) -0.0004(6)
C16 0.0149(7) 0.0201(8) 0.0237(8) 0.0019(6) 0.0081(6) 0.0022(6)
C17 0.0139(7) 0.0258(8) 0.0247(8) -0.0078(7) 0.0066(6) -0.0027(6)
C18 0.0195(8) 0.0326(9) 0.0260(9) -0.0060(7) 0.0094(7) -0.0037(7)
C19 0.0195(8) 0.0523(12) 0.0229(9) -0.0080(8) 0.0046(7) -0.0007(8)
C20 0.0165(8) 0.0540(13) 0.0359(11) -0.0217(10) 0.0077(8) -0.0134(8)
C21 0.0257(9) 0.0333(10) 0.0456(12) -0.0144(9) 0.0186(9) -0.0138(8)
C22 0.0211(8) 0.0268(9) 0.0305(9) -0.0059(7) 0.0099(7) -0.0023(7)

loop_
_atom_type_symbol
_atom_type_description
_atom_type_scat_dispersion_real
_atom_type_scat_dispersion_imag
_atom_type_scat_source
C C 0.0033 0.0016 'International Tables Vol C Tables 4.2.6.8 and 6.1.1.4'
H H 0.0000 0.0000 'International Tables Vol C Tables 4.2.6.8 and 6.1.1.4'
Cu Cu 0.3201 1.2651 'International Tables Vol C Tables 4.2.6.8 and 6.1.1.4'
F F 0.0171 0.0103 'International Tables Vol C Tables 4.2.6.8 and 6.1.1.4'
N N 0.0061 0.0033 'International Tables Vol C Tables 4.2.6.8 and 6.1.1.4'

loop_
_geom_angle_atom_site_label_1
_geom_angle_atom_site_label_2
_geom_angle_atom_site_label_3
_geom_angle
_geom_angle_site_symmetry_1
_geom_angle_site_symmetry_3
_geom_angle_publ_flag
N2 Cu1 N2 180.0 . 3_565 ?
N2 Cu1 N1 90.22(6) . 3_565 ?
N2 Cu1 N1 89.78(6) 3_565 3_565 ?
N2 Cu1 N1 89.78(6) . . ?
N2 Cu1 N1 90.22(6) 3_565 . ?
N1 Cu1 N1 180.00(8) 3_565 . ?
C1 N1 C14 105.48(13) . . ?
C1 N1 Cu1 127.65(11) . . ?
C14 N1 Cu1 126.87(11) . . ?
C3 N2 C6 105.11(13) . . ?
C3 N2 Cu1 127.60(11) . . ?
C6 N2 Cu1 127.23(11) . . ?
N1 C1 C2 125.14(14) . . ?
N1 C1 C15 110.55(14) . . ?
C2 C1 C15 124.32(14) . . ?
C3 C2 C1 124.58(15) . . ?
C3 C2 C17 117.40(15) . . ?
C1 C2 C17 118.02(14) . . ?
N2 C3 C2 125.23(15) . . ?
N2 C3 C4 110.46(14) . . ?
C2 C3 C4 124.30(15) . . ?
C5 C4 C3 106.87(15) . . ?
C5 C4 H1 126.6 . . ?
C3 C4 H1 126.6 . . ?
C4 C5 C6 107.36(15) . . ?
C4 C5 H9 126.3 . . ?
C6 C5 H9 126.3 . . ?
N2 C6 C7 125.65(15) . . ?
N2 C6 C5 110.20(14) . . ?
C7 C6 C5 124.15(15) . . ?
C14 C7 C6 123.81(15) 3_565 . ?
C14 C7 C8 117.75(14) 3_565 . ?
C6 C7 C8 118.45(14) . . ?
C13 C8 C9 118.76(16) . . ?
C13 C8 C7 120.98(15) . . ?
C9 C8 C7 120.23(15) . . ?
C10 C9 C8 120.88(17) . . ?
C10 C9 H6 119.6 . . ?
C8 C9 H6 119.6 . . ?
C11 C10 C9 119.72(18) . . ?
C11 C10 H2 120.1 . . ?
C9 C10 H2 120.1 . . ?
C10 C11 C12 120.29(17) . . ?
C10 C11 H5 119.9 . . ?
C12 C11 H5 119.9 . . ?
C11 C12 C13 119.99(18) . . ?
C11 C12 H4 120.0 . . ?
C13 C12 H4 120.0 . . ?
C8 C13 C12 120.28(18) . . ?
C8 C13 H3 119.9 . . ?
C12 C13 H3 119.9 . . ?
N1 C14 C7 126.19(15) . 3_565 ?
N1 C14 C16 109.85(14) . . ?
C7 C14 C16 123.97(15) 3_565 . ?
C16 C15 C1 106.77(14) . . ?
C16 C15 H7 126.6 . . ?
C1 C15 H7 126.6 . . ?
C15 C16 C14 107.35(14) . . ?
C15 C16 H8 126.3 . . ?
C14 C16 H8 126.3 . . ?
C18 C17 C22 116.50(15) . . ?
C18 C17 C2 121.68(16) . . ?
C22 C17 C2 121.80(16) . . ?
F1 C18 C19 117.53(17) . . ?
F1 C18 C17 120.01(15) . . ?
C19 C18 C17 122.46(18) . . ?
F5 C19 C20 119.87(17) . . ?
F5 C19 C18 120.80(19) . . ?
C20 C19 C18 119.33(18) . . ?
F4 C20 C19 119.6(2) . . ?
F4 C20 C21 120.3(2) . . ?
C19 C20 C21 120.11(17) . . ?
F2 C21 C20 120.01(17) . . ?
F2 C21 C22 120.32(19) . . ?
C20 C21 C22 119.66(18) . . ?
F3 C22 C21 118.18(17) . . ?
F3 C22 C17 119.90(15) . . ?
C21 C22 C17 121.92(18) . . ?

loop_
_geom_bond_atom_site_label_1
_geom_bond_atom_site_label_2
_geom_bond_distance
_geom_bond_site_symmetry_2
_geom_bond_publ_flag
Cu1 N2 1.9974(14) . ?
Cu1 N2 1.9975(14) 3_565 ?
Cu1 N1 2.0014(14) 3_565 ?
Cu1 N1 2.0014(14) . ?
F1 C18 1.339(2) . ?
F2 C21 1.341(2) . ?
F3 C22 1.337(2) . ?
F4 C20 1.340(2) . ?
F5 C19 1.342(2) . ?
N1 C1 1.377(2) . ?
N1 C14 1.378(2) . ?
N2 C3 1.379(2) . ?
N2 C6 1.382(2) . ?
C1 C2 1.392(2) . ?
C1 C15 1.437(2) . ?
C2 C3 1.390(2) . ?
C2 C17 1.500(2) . ?
C3 C4 1.440(2) . ?
C4 C5 1.345(2) . ?
C4 H1 0.9500 . ?
C5 C6 1.438(2) . ?
C5 H9 0.9500 . ?
C6 C7 1.394(2) . ?
C7 C14 1.392(2) 3_565 ?
C7 C8 1.494(2) . ?
C8 C13 1.389(2) . ?
C8 C9 1.391(2) . ?
C9 C10 1.384(2) . ?
C9 H6 0.9500 . ?
C10 C11 1.377(3) . ?
C10 H2 0.9500 . ?
C11 C12 1.381(3) . ?
C11 H5 0.9500 . ?
C12 C13 1.391(3) . ?
C12 H4 0.9500 . ?
C13 H3 0.9500 . ?
C14 C7 1.392(2) 3_565 ?
C14 C16 1.443(2) . ?
C15 C16 1.347(2) . ?
C15 H7 0.9500 . ?
C16 H8 0.9500 . ?
C17 C18 1.386(3) . ?
C17 C22 1.389(3) . ?
C18 C19 1.383(3) . ?
C19 C20 1.374(3) . ?
C20 C21 1.375(3) . ?
C21 C22 1.386(3) . ?

loop_
_geom_torsion_atom_site_label_1
_geom_torsion_atom_site_label_2
_geom_torsion_atom_site_label_3
_geom_torsion_atom_site_label_4
_geom_torsion
_geom_torsion_site_symmetry_1
_geom_torsion_site_symmetry_2
_geom_torsion_site_symmetry_3
_geom_torsion_site_symmetry_4
_geom_torsion_publ_flag
C14 N1 C1 C2 -179.73(16) . . . . ?
Cu1 N1 C1 C2 -0.4(2) . . . . ?
C14 N1 C1 C15 -0.08(17) . . . . ?
Cu1 N1 C1 C15 179.26(11) . . . . ?
N1 C1 C2 C3 -0.3(3) . . . . ?
C15 C1 C2 C3 -179.95(16) . . . . ?
N1 C1 C2 C17 179.88(15) . . . . ?
C15 C1 C2 C17 0.3(2) . . . . ?
C6 N2 C3 C2 -179.48(16) . . . . ?
Cu1 N2 C3 C2 -2.2(2) . . . . ?
C6 N2 C3 C4 -0.51(19) . . . . ?
Cu1 N2 C3 C4 176.82(12) . . . . ?
C1 C2 C3 N2 1.7(3) . . . . ?
C17 C2 C3 N2 -178.55(16) . . . . ?
C1 C2 C3 C4 -177.16(17) . . . . ?
C17 C2 C3 C4 2.6(3) . . . . ?
N2 C3 C4 C5 -0.1(2) . . . . ?
C2 C3 C4 C5 178.85(17) . . . . ?
C3 C4 C5 C6 0.7(2) . . . . ?
C3 N2 C6 C7 -179.94(16) . . . . ?
Cu1 N2 C6 C7 2.7(2) . . . . ?
C3 N2 C6 C5 0.95(19) . . . . ?
Cu1 N2 C6 C5 -176.39(12) . . . . ?
C4 C5 C6 N2 -1.1(2) . . . . ?
C4 C5 C6 C7 179.80(17) . . . . ?
N2 C6 C7 C14 -1.4(3) . . . 3_565 ?
C5 C6 C7 C14 177.59(16) . . . 3_565 ?
N2 C6 C7 C8 179.01(15) . . . . ?
C5 C6 C7 C8 -2.0(3) . . . . ?
C14 C7 C8 C13 112.21(18) 3_565 . . . ?
C6 C7 C8 C13 -68.2(2) . . . . ?
C14 C7 C8 C9 -66.1(2) 3_565 . . . ?
C6 C7 C8 C9 113.55(18) . . . . ?
C13 C8 C9 C10 -2.9(3) . . . . ?
C7 C8 C9 C10 175.42(16) . . . . ?
C8 C9 C10 C11 2.1(3) . . . . ?
C9 C10 C11 C12 0.4(3) . . . . ?
C10 C11 C12 C13 -2.1(3) . . . . ?
C9 C8 C13 C12 1.2(3) . . . . ?
C7 C8 C13 C12 -177.08(17) . . . . ?
C11 C12 C13 C8 1.2(3) . . . . ?
C1 N1 C14 C7 179.28(15) . . . 3_565 ?
Cu1 N1 C14 C7 -0.1(2) . . . 3_565 ?
C1 N1 C14 C16 -0.65(17) . . . . ?
Cu1 N1 C14 C16 -179.99(10) . . . . ?
N1 C1 C15 C16 0.82(19) . . . . ?
C2 C1 C15 C16 -179.53(16) . . . . ?
C1 C15 C16 C14 -1.17(18) . . . . ?
N1 C14 C16 C15 1.18(18) . . . . ?
C7 C14 C16 C15 -178.75(15) 3_565 . . . ?
C3 C2 C17 C18 66.4(2) . . . . ?
C1 C2 C17 C18 -113.77(19) . . . . ?
C3 C2 C17 C22 -112.31(19) . . . . ?
C1 C2 C17 C22 67.5(2) . . . . ?
C22 C17 C18 F1 -178.21(15) . . . . ?
C2 C17 C18 F1 3.0(3) . . . . ?
C22 C17 C18 C19 1.7(3) . . . . ?
C2 C17 C18 C19 -177.09(17) . . . . ?
F1 C18 C19 F5 -1.1(3) . . . . ?
C17 C18 C19 F5 178.99(17) . . . . ?
F1 C18 C19 C20 179.15(17) . . . . ?
C17 C18 C19 C20 -0.8(3) . . . . ?
F5 C19 C20 F4 -0.4(3) . . . . ?
C18 C19 C20 F4 179.35(17) . . . . ?
F5 C19 C20 C21 179.51(18) . . . . ?
C18 C19 C20 C21 -0.7(3) . . . . ?
F4 C20 C21 F2 -0.2(3) . . . . ?
C19 C20 C21 F2 179.85(18) . . . . ?
F4 C20 C21 C22 -178.90(18) . . . . ?
C19 C20 C21 C22 1.2(3) . . . . ?
F2 C21 C22 F3 0.7(3) . . . . ?
C20 C21 C22 F3 179.41(17) . . . . ?
F2 C21 C22 C17 -178.83(17) . . . . ?
C20 C21 C22 C17 -0.2(3) . . . . ?
C18 C17 C22 F3 179.20(15) . . . . ?
C2 C17 C22 F3 -2.0(3) . . . . ?
C18 C17 C22 C21 -1.2(3) . . . . ?
C2 C17 C22 C21 177.57(17) . . . . ?
